data_4302944
loop_
_publ_author_name
'Patrick Achord'
'Etsuko Fujita'
'James T. Muckerman'
'Brian Scott'
'George C. Fortman'
'Manuel Temprado'
'Xiaochen Cai'
'Burjor Captain'
'Derek Isrow'
'John J. Weir'
'James Eric McDonough'
'Carl D. Hoff'

_publ_section_title
;
Experimental and Computational Studies of Binding of Dinitrogen, Nitriles,
Azides, Diazoalkanes, Pyridine, and Pyrazines to M(PR3)2(CO)3 (M = Mo, W; R
= Me,iPr).
;
_journal_name_full 'Inorganic Chemistry'
_journal_page_first 7891
_journal_page_last 7904
_journal_paper_doi 10.1021/ic900764e
_journal_volume 48
_journal_year 2009
_chemical_formula_sum 'C32 H57 Mo N O3 P2'
_chemical_formula_weight 661.67
_chemical_name_systematic
;

 ?

;
_space_group_IT_number 14
_symmetry_cell_setting monoclinic
_symmetry_space_group_name_Hall '-P 2yn'
_symmetry_space_group_name_H-M 'P 1 21/n 1'
_atom_sites_solution_hydrogens geom
_atom_sites_solution_primary direct
_atom_sites_solution_secondary difmap
_audit_creation_method SHELXL-97
_cell_angle_alpha 90.00
_cell_angle_beta 110.3930(10)
_cell_angle_gamma 90.00
_cell_formula_units_Z 8
_cell_length_a 20.3075(6)
_cell_length_b 13.3565(4)
_cell_length_c 27.8468(9)
_cell_measurement_reflns_used 9909
_cell_measurement_temperature 296(2)
_cell_measurement_theta_max 25.76
_cell_measurement_theta_min 2.18
_cell_volume 7079.7(4)
_computing_cell_refinement 'SAINT+  V7.46A (Bruker, 2007)'
_computing_data_collection 'APEX2 v2.2-0 (Bruker, 2007)'
_computing_data_reduction 'SAINT+  V7.46A (Bruker, 2007)'
_computing_molecular_graphics 'XSHELL v4.02 (Bruker, 2000)'
_computing_publication_material 'XCIF v6.12 (Bruker, 2001)'
_computing_structure_refinement 'SHELXL-97 (Sheldrick, 1997)'
_computing_structure_solution 'SHELXS-97 (Sheldrick, 1990)'
_diffrn_ambient_temperature 296(2)
_diffrn_measured_fraction_theta_full 1.000
_diffrn_measured_fraction_theta_max 1.000
_diffrn_measurement_device_type 'Bruker SMART APEX2 CCD diffractometer'
_diffrn_measurement_method 'omega scans'
_diffrn_radiation_monochromator graphite
_diffrn_radiation_source 'fine-focus sealed tube'
_diffrn_radiation_type MoK\a
_diffrn_radiation_wavelength 0.71073
_diffrn_reflns_av_R_equivalents 0.0389
_diffrn_reflns_av_sigmaI/netI 0.0278
_diffrn_reflns_limit_h_max 25
_diffrn_reflns_limit_h_min -25
_diffrn_reflns_limit_k_max 16
_diffrn_reflns_limit_k_min -16
_diffrn_reflns_limit_l_max 34
_diffrn_reflns_limit_l_min -34
_diffrn_reflns_number 73860
_diffrn_reflns_theta_full 26.00
_diffrn_reflns_theta_max 26.00
_diffrn_reflns_theta_min 1.53
_exptl_absorpt_coefficient_mu 0.490
_exptl_absorpt_correction_T_max 0.9903
_exptl_absorpt_correction_T_min 0.8668
_exptl_absorpt_correction_type multi-scan
_exptl_absorpt_process_details '(SADABS 2007/4 Bruker)'
_exptl_crystal_colour Yellow
_exptl_crystal_density_diffrn 1.242
_exptl_crystal_density_method 'not measured'
_exptl_crystal_description Plate
_exptl_crystal_F_000 2816
_exptl_crystal_size_max 0.30
_exptl_crystal_size_mid 0.10
_exptl_crystal_size_min 0.02
_refine_diff_density_max 0.952
_refine_diff_density_min -0.632
_refine_diff_density_rms 0.062
_refine_ls_extinction_method none
_refine_ls_goodness_of_fit_ref 1.014
_refine_ls_hydrogen_treatment constr
_refine_ls_matrix_type full
_refine_ls_number_parameters 727
_refine_ls_number_reflns 13919
_refine_ls_number_restraints 0
_refine_ls_restrained_S_all 1.014
_refine_ls_R_factor_all 0.0625
_refine_ls_R_factor_gt 0.0420
_refine_ls_shift/su_max 0.003
_refine_ls_shift/su_mean 0.000
_refine_ls_structure_factor_coef Fsqd
_refine_ls_weighting_details 'calc w=1/[\s^2^(Fo^2^)+(0.1000P)^2^+0.5869P] where P=(Fo^2^+2Fc^2^)/3'
_refine_ls_weighting_scheme calc
_refine_ls_wR_factor_gt 0.1282
_refine_ls_wR_factor_ref 0.1490
_reflns_number_gt 10187
_reflns_number_total 13919
_reflns_threshold_expression >2sigma(I)
_cod_data_source_file ic900764e_si_002_2.cif
_cod_data_source_block MokAdCN
_cod_depositor_comments
;
The following automatic conversions were performed:
'_symmetry_cell_setting' value 'Monoclinic' changed to 'monoclinic'
according to '/home/saulius/struct/CIF-dictionaries/cif_core.dic'
dictionary named 'cif_core.dic' version 2.4.1 from
2010-06-29.

'_exptl_absorpt_correction_type' value 'Multi-scan' changed
to 'multi-scan' according to
'/home/saulius/struct/CIF-dictionaries/cif_core.dic' dictionary named
'cif_core.dic' version 2.4.1 from 2010-06-29.

Automatic conversion script
Id: cif_fix_enum 1527 2010-12-29 10:47:43Z saulius 
;
_cod_database_code 4302944

loop_
_symmetry_equiv_pos_as_xyz
'x, y, z'
'-x+1/2, y+1/2, -z+1/2'
'-x, -y, -z'
'x-1/2, -y-1/2, z-1/2'

loop_
_atom_site_label
_atom_site_type_symbol
_atom_site_fract_x
_atom_site_fract_y
_atom_site_fract_z
_atom_site_U_iso_or_equiv
_atom_site_adp_type
_atom_site_occupancy
_atom_site_symmetry_multiplicity
_atom_site_calc_flag
_atom_site_refinement_flags
_atom_site_disorder_assembly
_atom_site_disorder_group
Mo1 Mo 0.087318(13) 0.290100(18) 0.730005(10) 0.03508(9) Uani 1 1 d . . .
Mo2 Mo 0.763978(14) 0.298273(19) 0.929605(10) 0.03891(10) Uani 1 1 d . . .
P1 P 0.13550(5) 0.28947(6) 0.65776(3) 0.0444(2) Uani 1 1 d . . .
P2 P 0.05302(4) 0.29411(5) 0.80890(3) 0.03637(18) Uani 1 1 d . . .
P3 P 0.75807(4) 0.48599(6) 0.91777(3) 0.0454(2) Uani 1 1 d . . .
P4 P 0.76577(5) 0.10886(7) 0.93099(3) 0.0497(2) Uani 1 1 d . . .
O11 O 0.06529(17) 0.0557(2) 0.71867(12) 0.0819(8) Uani 1 1 d . . .
O12 O 0.05959(19) 0.5228(2) 0.71532(13) 0.0904(10) Uani 1 1 d . . .
O13 O -0.06752(15) 0.2835(3) 0.65606(12) 0.0883(10) Uani 1 1 d . . .
O21 O 0.64856(16) 0.2819(2) 0.98158(13) 0.0833(9) Uani 1 1 d . . .
O22 O 0.90740(19) 0.2877(2) 0.91005(18) 0.1065(13) Uani 1 1 d . . .
O23 O 0.86110(19) 0.3338(3) 1.04203(12) 0.0993(11) Uani 1 1 d . . .
N1 N 0.19710(14) 0.29255(18) 0.78481(10) 0.0424(6) Uani 1 1 d . . .
N2 N 0.68772(16) 0.29051(18) 0.84999(11) 0.0488(7) Uani 1 1 d . . .
C11 C 0.07766(19) 0.1395(3) 0.72524(13) 0.0531(8) Uani 1 1 d . . .
C12 C 0.07422(18) 0.4401(3) 0.72298(13) 0.0514(8) Uani 1 1 d . . .
C13 C -0.00910(19) 0.2862(3) 0.68395(14) 0.0543(9) Uani 1 1 d . . .
C21 C 0.68762(19) 0.2910(3) 0.95994(14) 0.0533(9) Uani 1 1 d . . .
C22 C 0.8526(2) 0.2926(3) 0.91389(18) 0.0640(11) Uani 1 1 d . . .
C23 C 0.8252(2) 0.3177(3) 1.00006(15) 0.0598(9) Uani 1 1 d . . .
C31 C 0.1869(3) 0.1741(4) 0.65461(16) 0.0794(13) Uani 1 1 d . . .
H31 H 0.1527 0.1201 0.6506 0.095 Uiso 1 1 calc R . .
C32 C 0.2436(3) 0.1475(5) 0.70273(17) 0.1031(19) Uani 1 1 d . . .
H32A H 0.2593 0.0805 0.7003 0.155 Uiso 1 1 calc R . .
H32B H 0.2264 0.1517 0.7307 0.155 Uiso 1 1 calc R . .
H32C H 0.2822 0.1932 0.7085 0.155 Uiso 1 1 calc R . .
C33 C 0.2099(3) 0.1598(5) 0.60892(19) 0.118(2) Uani 1 1 d . . .
H33A H 0.2468 0.2064 0.6109 0.178 Uiso 1 1 calc R . .
H33B H 0.1708 0.1713 0.5780 0.178 Uiso 1 1 calc R . .
H33C H 0.2268 0.0927 0.6089 0.178 Uiso 1 1 calc R . .
C34 C 0.1826(2) 0.4060(3) 0.65201(15) 0.0715(11) Uani 1 1 d . . .
H34 H 0.1483 0.4596 0.6486 0.086 Uiso 1 1 calc R . .
C35 C 0.2429(3) 0.4316(4) 0.70062(18) 0.1069(19) Uani 1 1 d . . .
H35A H 0.2787 0.3813 0.7071 0.160 Uiso 1 1 calc R . .
H35B H 0.2262 0.4341 0.7289 0.160 Uiso 1 1 calc R . .
H35C H 0.2621 0.4955 0.6968 0.160 Uiso 1 1 calc R . .
C36 C 0.2046(3) 0.4185(5) 0.6059(2) 0.120(2) Uani 1 1 d . . .
H36A H 0.2220 0.4853 0.6054 0.179 Uiso 1 1 calc R . .
H36B H 0.1650 0.4072 0.5752 0.179 Uiso 1 1 calc R . .
H36C H 0.2410 0.3712 0.6077 0.179 Uiso 1 1 calc R . .
C37 C 0.0685(2) 0.2850(3) 0.59187(14) 0.0612(10) Uani 1 1 d . . .
H37 H 0.0936 0.2842 0.5675 0.073 Uiso 1 1 calc R . .
C38 C 0.0252(3) 0.1886(3) 0.58412(18) 0.0858(14) Uani 1 1 d . . .
H38A H 0.0107 0.1781 0.6131 0.129 Uiso 1 1 calc R . .
H38B H 0.0532 0.1330 0.5808 0.129 Uiso 1 1 calc R . .
H38C H -0.0156 0.1944 0.5536 0.129 Uiso 1 1 calc R . .
C39 C 0.0213(2) 0.3779(3) 0.58055(16) 0.0803(12) Uani 1 1 d . . .
H39A H -0.0153 0.3704 0.5478 0.120 Uiso 1 1 calc R . .
H39B H 0.0488 0.4361 0.5801 0.120 Uiso 1 1 calc R . .
H39C H 0.0009 0.3854 0.6067 0.120 Uiso 1 1 calc R . .
C40 C 0.1005(3) 0.2083(3) 0.8629(2) 0.0902(17) Uani 1 1 d . . .
H40 H 0.1382 0.2508 0.8851 0.108 Uiso 1 1 calc R . .
C41 C 0.0611(3) 0.1759(4) 0.89893(19) 0.0910(16) Uani 1 1 d . . .
H41A H 0.0234 0.1315 0.8810 0.137 Uiso 1 1 calc R . .
H41B H 0.0424 0.2340 0.9099 0.137 Uiso 1 1 calc R . .
H41C H 0.0931 0.1422 0.9282 0.137 Uiso 1 1 calc R . .
C42 C 0.1388(2) 0.1244(3) 0.85181(17) 0.0729(11) Uani 1 1 d . . .
H42A H 0.1709 0.0978 0.8833 0.109 Uiso 1 1 calc R . .
H42B H 0.1645 0.1468 0.8307 0.109 Uiso 1 1 calc R . .
H42C H 0.1062 0.0732 0.8341 0.109 Uiso 1 1 calc R . .
C43 C 0.0676(2) 0.4188(3) 0.84188(15) 0.0591(9) Uani 1 1 d . . .
H43 H 0.0375 0.4650 0.8162 0.071 Uiso 1 1 calc R . .
C44 C 0.1400(2) 0.4598(3) 0.85421(17) 0.0691(11) Uani 1 1 d . . .
H44A H 0.1408 0.5285 0.8646 0.104 Uiso 1 1 calc R . .
H44B H 0.1534 0.4556 0.8244 0.104 Uiso 1 1 calc R . .
H44C H 0.1723 0.4216 0.8815 0.104 Uiso 1 1 calc R . .
C45 C 0.0432(2) 0.4299(3) 0.88810(15) 0.0670(10) Uani 1 1 d . . .
H45A H 0.0704 0.3864 0.9152 0.101 Uiso 1 1 calc R . .
H45B H -0.0056 0.4124 0.8781 0.101 Uiso 1 1 calc R . .
H45C H 0.0496 0.4980 0.8999 0.101 Uiso 1 1 calc R . .
C46 C -0.0408(2) 0.2737(3) 0.79861(16) 0.0693(12) Uani 1 1 d . . .
H46 H -0.0458 0.2730 0.8324 0.083 Uiso 1 1 calc R . .
C47 C -0.0881(2) 0.3550(5) 0.76768(19) 0.110(2) Uani 1 1 d . . .
H47A H -0.0904 0.3507 0.7327 0.165 Uiso 1 1 calc R . .
H47B H -0.0696 0.4192 0.7814 0.165 Uiso 1 1 calc R . .
H47C H -0.1343 0.3470 0.7692 0.165 Uiso 1 1 calc R . .
C48 C -0.0629(3) 0.1684(4) 0.7743(2) 0.0984(17) Uani 1 1 d . . .
H48A H -0.1064 0.1491 0.7779 0.148 Uiso 1 1 calc R . .
H48B H -0.0272 0.1205 0.7913 0.148 Uiso 1 1 calc R . .
H48C H -0.0687 0.1709 0.7386 0.148 Uiso 1 1 calc R . .
C49 C 0.25320(18) 0.2918(2) 0.81340(13) 0.0439(7) Uani 1 1 d . . .
C50 C 0.32580(17) 0.2894(2) 0.84988(12) 0.0437(7) Uani 1 1 d . . .
C51 C 0.3633(2) 0.1976(3) 0.8398(2) 0.0899(17) Uani 1 1 d . . .
H51A H 0.3627 0.1989 0.8048 0.108 Uiso 1 1 calc R . .
H51B H 0.3395 0.1373 0.8443 0.108 Uiso 1 1 calc R . .
C52 C 0.3630(2) 0.3850(4) 0.84376(19) 0.0879(15) Uani 1 1 d . . .
H52A H 0.3381 0.4430 0.8498 0.105 Uiso 1 1 calc R . .
H52B H 0.3640 0.3893 0.8093 0.105 Uiso 1 1 calc R . .
C53 C 0.3251(2) 0.2841(4) 0.90464(16) 0.0808(14) Uani 1 1 d . . .
H53A H 0.3008 0.2242 0.9090 0.097 Uiso 1 1 calc R . .
H53B H 0.3010 0.3419 0.9117 0.097 Uiso 1 1 calc R . .
C54 C 0.4403(3) 0.1976(4) 0.8776(2) 0.103(2) Uani 1 1 d . . .
H54 H 0.4656 0.1398 0.8711 0.124 Uiso 1 1 calc R . .
C55 C 0.4751(3) 0.2933(6) 0.8708(2) 0.122(3) Uani 1 1 d . . .
H55A H 0.5241 0.2924 0.8928 0.146 Uiso 1 1 calc R . .
H55B H 0.4733 0.2983 0.8356 0.146 Uiso 1 1 calc R . .
C56 C 0.4396(2) 0.3827(4) 0.8835(2) 0.0972(17) Uani 1 1 d . . .
H56 H 0.4645 0.4438 0.8803 0.117 Uiso 1 1 calc R . .
C57 C 0.4381(3) 0.3756(4) 0.93581(19) 0.0941(16) Uani 1 1 d . . .
H57A H 0.4134 0.4329 0.9427 0.113 Uiso 1 1 calc R . .
H57B H 0.4857 0.3762 0.9603 0.113 Uiso 1 1 calc R . .
C58 C 0.4024(2) 0.2822(4) 0.94173(16) 0.0803(14) Uani 1 1 d . . .
H58 H 0.4028 0.2784 0.9770 0.096 Uiso 1 1 calc R . .
C59 C 0.4391(3) 0.1931(4) 0.9314(2) 0.0951(17) Uani 1 1 d . . .
H59A H 0.4151 0.1328 0.9356 0.114 Uiso 1 1 calc R . .
H59B H 0.4868 0.1909 0.9557 0.114 Uiso 1 1 calc R . .
C61 C 0.6828(2) 0.5505(3) 0.92855(18) 0.0742(12) Uani 1 1 d . . .
H61 H 0.6850 0.6218 0.9210 0.089 Uiso 1 1 calc R . .
C62 C 0.6890(3) 0.5401(4) 0.9849(2) 0.119(2) Uani 1 1 d . . .
H62A H 0.6470 0.5652 0.9891 0.179 Uiso 1 1 calc R . .
H62B H 0.7287 0.5778 1.0061 0.179 Uiso 1 1 calc R . .
H62C H 0.6951 0.4709 0.9947 0.179 Uiso 1 1 calc R . .
C63 C 0.6135(2) 0.5092(4) 0.8929(2) 0.0898(15) Uani 1 1 d . . .
H63A H 0.6121 0.4382 0.8976 0.135 Uiso 1 1 calc R . .
H63B H 0.6089 0.5231 0.8580 0.135 Uiso 1 1 calc R . .
H63C H 0.5755 0.5403 0.9003 0.135 Uiso 1 1 calc R . .
C64 C 0.7438(2) 0.5286(3) 0.85098(14) 0.0617(9) Uani 1 1 d . . .
H64 H 0.6971 0.5031 0.8308 0.074 Uiso 1 1 calc R . .
C65 C 0.7391(3) 0.6411(3) 0.84060(18) 0.0878(14) Uani 1 1 d . . .
H65A H 0.7849 0.6705 0.8556 0.132 Uiso 1 1 calc R . .
H65B H 0.7076 0.6708 0.8554 0.132 Uiso 1 1 calc R . .
H65C H 0.7219 0.6526 0.8043 0.132 Uiso 1 1 calc R . .
C66 C 0.7928(3) 0.4796(4) 0.82707(17) 0.0864(14) Uani 1 1 d . . .
H66A H 0.7764 0.4936 0.7910 0.130 Uiso 1 1 calc R . .
H66B H 0.7935 0.4086 0.8324 0.130 Uiso 1 1 calc R . .
H66C H 0.8394 0.5059 0.8428 0.130 Uiso 1 1 calc R . .
C67 C 0.8344(2) 0.5577(3) 0.96268(16) 0.0759(12) Uani 1 1 d . . .
H67 H 0.8401 0.5318 0.9968 0.091 Uiso 1 1 calc R . .
C68 C 0.8273(3) 0.6706(4) 0.9670(2) 0.119(2) Uani 1 1 d . . .
H68A H 0.8612 0.6937 0.9986 0.178 Uiso 1 1 calc R . .
H68B H 0.7809 0.6863 0.9663 0.178 Uiso 1 1 calc R . .
H68C H 0.8355 0.7029 0.9388 0.178 Uiso 1 1 calc R . .
C69 C 0.9032(2) 0.5332(5) 0.9551(2) 0.118(2) Uani 1 1 d . . .
H69A H 0.9027 0.5610 0.9232 0.176 Uiso 1 1 calc R . .
H69B H 0.9086 0.4618 0.9545 0.176 Uiso 1 1 calc R . .
H69C H 0.9416 0.5612 0.9827 0.176 Uiso 1 1 calc R . .
C70 C 0.6890(2) 0.0507(3) 0.9435(2) 0.0822(13) Uani 1 1 d . . .
H70 H 0.6857 0.0881 0.9728 0.099 Uiso 1 1 calc R . .
C71 C 0.6211(2) 0.0731(4) 0.9008(2) 0.117(2) Uani 1 1 d . . .
H71A H 0.6186 0.0345 0.8711 0.176 Uiso 1 1 calc R . .
H71B H 0.6191 0.1431 0.8926 0.176 Uiso 1 1 calc R . .
H71C H 0.5824 0.0559 0.9114 0.176 Uiso 1 1 calc R . .
C72 C 0.6925(3) -0.0589(4) 0.9600(3) 0.129(2) Uani 1 1 d . . .
H72A H 0.6562 -0.0720 0.9738 0.194 Uiso 1 1 calc R . .
H72B H 0.7375 -0.0722 0.9856 0.194 Uiso 1 1 calc R . .
H72C H 0.6860 -0.1013 0.9308 0.194 Uiso 1 1 calc R . .
C73 C 0.7623(5) 0.0474(4) 0.8702(2) 0.140(3) Uani 1 1 d . . .
H73 H 0.7118 0.0509 0.8508 0.168 Uiso 1 1 calc R . .
C74 C 0.7889(4) 0.0964(4) 0.8363(2) 0.144(3) Uani 1 1 d . . .
H74A H 0.8391 0.0892 0.8482 0.217 Uiso 1 1 calc R . .
H74B H 0.7770 0.1662 0.8348 0.217 Uiso 1 1 calc R . .
H74C H 0.7689 0.0674 0.8028 0.217 Uiso 1 1 calc R . .
C75 C 0.7735(6) -0.0661(4) 0.8727(3) 0.201(5) Uani 1 1 d . . .
H75A H 0.7377 -0.0977 0.8827 0.301 Uiso 1 1 calc R . .
H75B H 0.8188 -0.0814 0.8974 0.301 Uiso 1 1 calc R . .
H75C H 0.7708 -0.0904 0.8397 0.301 Uiso 1 1 calc R . .
C76 C 0.8398(2) 0.0495(3) 0.9830(2) 0.0852(14) Uani 1 1 d . . .
H76 H 0.8348 -0.0233 0.9788 0.102 Uiso 1 1 calc R . .
C77 C 0.8365(3) 0.0759(4) 1.0356(2) 0.117(2) Uani 1 1 d . . .
H77A H 0.8771 0.0494 1.0620 0.176 Uiso 1 1 calc R . .
H77B H 0.7948 0.0476 1.0389 0.176 Uiso 1 1 calc R . .
H77C H 0.8355 0.1474 1.0391 0.176 Uiso 1 1 calc R . .
C78 C 0.9104(3) 0.0785(6) 0.9801(3) 0.186(4) Uani 1 1 d . . .
H78A H 0.9158 0.1499 0.9829 0.280 Uiso 1 1 calc R . .
H78B H 0.9129 0.0569 0.9479 0.280 Uiso 1 1 calc R . .
H78C H 0.9472 0.0471 1.0075 0.280 Uiso 1 1 calc R . .
C79 C 0.6470(2) 0.2889(2) 0.80967(14) 0.0496(8) Uani 1 1 d . . .
C80 C 0.59417(19) 0.2874(2) 0.75759(13) 0.0482(8) Uani 1 1 d . . .
C81 C 0.5493(3) 0.3812(3) 0.74944(18) 0.0935(15) Uani 1 1 d . . .
H81A H 0.5787 0.4402 0.7540 0.112 Uiso 1 1 calc R . .
H81B H 0.5256 0.3836 0.7742 0.112 Uiso 1 1 calc R . .
C82 C 0.6307(3) 0.2833(5) 0.71916(18) 0.0990(19) Uani 1 1 d . . .
H82A H 0.6600 0.2239 0.7249 0.119 Uiso 1 1 calc R . .
H82B H 0.6606 0.3416 0.7229 0.119 Uiso 1 1 calc R . .
C83 C 0.5465(3) 0.1966(3) 0.7514(2) 0.0982(18) Uani 1 1 d . . .
H83A H 0.5232 0.1993 0.7764 0.118 Uiso 1 1 calc R . .
H83B H 0.5742 0.1357 0.7572 0.118 Uiso 1 1 calc R . .
C84 C 0.4928(3) 0.3792(4) 0.6927(2) 0.1007(17) Uani 1 1 d . . .
H84 H 0.4637 0.4397 0.6861 0.121 Uiso 1 1 calc R . .
C85 C 0.5332(3) 0.3748(4) 0.6584(2) 0.1077(19) Uani 1 1 d . . .
H85A H 0.5653 0.4311 0.6655 0.129 Uiso 1 1 calc R . .
H85B H 0.5013 0.3811 0.6232 0.129 Uiso 1 1 calc R . .
C86 C 0.5738(3) 0.2805(5) 0.6636(2) 0.1026(19) Uani 1 1 d . . .
H86 H 0.5966 0.2777 0.6379 0.123 Uiso 1 1 calc R . .
C87 C 0.5298(4) 0.1905(4) 0.6600(2) 0.109(2) Uani 1 1 d . . .
H87A H 0.5596 0.1316 0.6680 0.131 Uiso 1 1 calc R . .
H87B H 0.4972 0.1838 0.6252 0.131 Uiso 1 1 calc R . .
C88 C 0.4898(3) 0.1958(4) 0.6955(2) 0.0969(18) Uani 1 1 d . . .
H88 H 0.4589 0.1375 0.6908 0.116 Uiso 1 1 calc R . .
C89 C 0.4493(3) 0.2894(5) 0.6903(3) 0.113(2) Uani 1 1 d . . .
H89A H 0.4105 0.2888 0.6579 0.136 Uiso 1 1 calc R . .
H89B H 0.4298 0.2928 0.7175 0.136 Uiso 1 1 calc R . .

loop_
_atom_site_aniso_label
_atom_site_aniso_U_11
_atom_site_aniso_U_22
_atom_site_aniso_U_33
_atom_site_aniso_U_23
_atom_site_aniso_U_13
_atom_site_aniso_U_12
Mo1 0.03255(15) 0.03878(16) 0.03385(16) 0.00035(10) 0.01150(12) 0.00005(10)
Mo2 0.03588(16) 0.04613(17) 0.03459(16) 0.00045(11) 0.01209(12) 0.00455(11)
P1 0.0492(5) 0.0490(5) 0.0381(5) 0.0005(3) 0.0193(4) 0.0021(4)
P2 0.0363(4) 0.0351(4) 0.0404(4) 0.0027(3) 0.0167(3) 0.0011(3)
P3 0.0443(4) 0.0462(5) 0.0434(5) -0.0035(4) 0.0123(4) 0.0004(4)
P4 0.0507(5) 0.0464(5) 0.0528(5) 0.0046(4) 0.0191(4) 0.0091(4)
O11 0.110(2) 0.0485(17) 0.098(2) -0.0154(15) 0.0501(19) -0.0181(16)
O12 0.137(3) 0.0510(17) 0.102(2) 0.0230(16) 0.065(2) 0.0273(17)
O13 0.0425(16) 0.144(3) 0.0648(19) 0.0029(17) 0.0016(15) -0.0014(16)
O21 0.074(2) 0.112(3) 0.084(2) -0.0030(16) 0.0531(18) -0.0034(16)
O22 0.080(2) 0.111(3) 0.161(4) 0.019(2) 0.084(3) 0.0148(17)
O23 0.113(3) 0.098(2) 0.0513(19) -0.0051(17) -0.0168(18) -0.003(2)
N1 0.0377(15) 0.0534(16) 0.0358(14) -0.0011(11) 0.0125(13) 0.0009(11)
N2 0.0566(17) 0.0461(16) 0.0413(17) -0.0002(12) 0.0139(15) 0.0050(12)
C11 0.060(2) 0.051(2) 0.054(2) -0.0055(16) 0.0267(18) -0.0068(17)
C12 0.059(2) 0.053(2) 0.0485(19) 0.0061(16) 0.0264(17) 0.0084(16)
C13 0.046(2) 0.071(2) 0.044(2) 0.0010(16) 0.0143(17) -0.0011(16)
C21 0.049(2) 0.066(2) 0.045(2) -0.0029(15) 0.0157(17) 0.0028(16)
C22 0.059(2) 0.062(2) 0.082(3) 0.0130(19) 0.039(2) 0.0079(17)
C23 0.058(2) 0.064(2) 0.049(2) 0.0032(17) 0.0073(19) 0.0056(18)
C31 0.084(3) 0.100(3) 0.058(3) 0.002(2) 0.029(2) 0.034(3)
C32 0.106(4) 0.133(5) 0.058(3) -0.007(3) 0.014(3) 0.064(4)
C33 0.149(5) 0.157(5) 0.071(3) 0.020(3) 0.066(3) 0.083(5)
C34 0.074(3) 0.085(3) 0.062(2) 0.001(2) 0.033(2) -0.023(2)
C35 0.097(4) 0.140(5) 0.070(3) 0.009(3) 0.013(3) -0.063(3)
C36 0.149(5) 0.145(5) 0.092(4) -0.010(3) 0.075(4) -0.067(4)
C37 0.082(3) 0.061(2) 0.0373(19) 0.0028(15) 0.0165(19) 0.0033(19)
C38 0.100(4) 0.085(3) 0.060(3) -0.016(2) 0.013(3) -0.018(3)
C39 0.081(3) 0.086(3) 0.064(3) 0.018(2) 0.013(2) 0.011(2)
C40 0.122(4) 0.088(3) 0.084(3) 0.043(2) 0.064(3) 0.052(3)
C41 0.140(5) 0.078(3) 0.083(3) 0.042(3) 0.074(3) 0.039(3)
C42 0.078(3) 0.064(2) 0.083(3) 0.029(2) 0.035(2) 0.021(2)
C43 0.070(2) 0.056(2) 0.060(2) -0.0119(17) 0.0335(19) -0.0077(18)
C44 0.069(2) 0.057(2) 0.085(3) -0.019(2) 0.033(2) -0.0156(19)
C45 0.088(3) 0.059(2) 0.068(3) -0.0164(19) 0.044(2) -0.011(2)
C46 0.049(2) 0.103(3) 0.065(3) -0.021(2) 0.032(2) -0.018(2)
C47 0.054(3) 0.179(6) 0.087(4) -0.020(4) 0.013(3) 0.047(3)
C48 0.093(3) 0.124(4) 0.088(4) -0.034(3) 0.045(3) -0.063(3)
C49 0.0432(19) 0.0484(18) 0.0429(18) -0.0019(13) 0.0184(16) 0.0006(14)
C50 0.0379(16) 0.0489(18) 0.0391(18) -0.0017(13) 0.0070(14) 0.0046(13)
C51 0.063(3) 0.096(3) 0.083(3) -0.039(3) -0.009(2) 0.027(2)
C52 0.055(2) 0.096(3) 0.092(3) 0.027(3) 0.000(2) -0.019(2)
C53 0.056(2) 0.135(4) 0.049(2) -0.001(2) 0.015(2) 0.005(2)
C54 0.065(3) 0.117(4) 0.095(4) -0.043(3) -0.013(3) 0.045(3)
C55 0.045(3) 0.251(10) 0.069(3) -0.022(4) 0.020(2) -0.011(4)
C56 0.057(3) 0.106(4) 0.113(4) 0.025(3) 0.009(3) -0.023(3)
C57 0.078(3) 0.092(4) 0.080(3) -0.025(3) -0.014(3) 0.005(3)
C58 0.064(3) 0.124(4) 0.042(2) -0.007(2) 0.005(2) 0.011(3)
C59 0.074(3) 0.090(4) 0.088(4) 0.018(3) -0.012(3) 0.011(2)
C61 0.077(3) 0.055(2) 0.104(3) -0.011(2) 0.049(3) 0.010(2)
C62 0.165(5) 0.105(4) 0.129(5) -0.038(4) 0.104(4) 0.009(4)
C63 0.056(2) 0.080(3) 0.141(5) 0.001(3) 0.044(3) 0.016(2)
C64 0.064(2) 0.061(2) 0.054(2) 0.0094(18) 0.0129(18) 0.0021(18)
C65 0.104(4) 0.070(3) 0.079(3) 0.022(2) 0.018(3) 0.006(3)
C66 0.121(4) 0.084(3) 0.073(3) 0.019(2) 0.057(3) 0.012(3)
C67 0.074(3) 0.065(2) 0.063(3) -0.002(2) -0.009(2) -0.015(2)
C68 0.132(5) 0.063(3) 0.116(5) -0.017(3) -0.015(4) -0.023(3)
C69 0.061(3) 0.122(4) 0.145(5) -0.018(4) 0.004(3) -0.030(3)
C70 0.062(3) 0.060(3) 0.123(4) 0.019(2) 0.030(3) -0.003(2)
C71 0.057(3) 0.092(4) 0.174(6) 0.015(4) 0.003(3) -0.007(3)
C72 0.107(4) 0.073(3) 0.216(7) 0.040(4) 0.065(5) -0.005(3)
C73 0.282(9) 0.065(3) 0.119(5) -0.021(3) 0.129(6) -0.002(4)
C74 0.276(9) 0.097(4) 0.101(4) -0.006(3) 0.117(6) 0.036(5)
C75 0.424(15) 0.056(3) 0.191(8) -0.021(4) 0.195(10) 0.016(6)
C76 0.059(2) 0.073(3) 0.114(4) 0.033(3) 0.018(3) 0.018(2)
C77 0.149(5) 0.089(4) 0.076(4) 0.029(3) -0.009(3) -0.001(3)
C78 0.056(3) 0.187(7) 0.305(11) 0.144(7) 0.049(5) 0.047(4)
C79 0.057(2) 0.0446(18) 0.042(2) -0.0005(14) 0.0099(17) 0.0019(15)
C80 0.054(2) 0.0452(18) 0.0401(18) -0.0032(13) 0.0091(16) 0.0033(14)
C81 0.103(4) 0.074(3) 0.079(3) -0.013(2) 0.002(3) 0.024(3)
C82 0.072(3) 0.171(6) 0.052(3) -0.003(3) 0.019(2) 0.001(3)
C83 0.117(4) 0.070(3) 0.082(4) 0.007(2) 0.003(3) -0.025(3)
C84 0.098(4) 0.071(3) 0.106(4) -0.002(3) 0.001(3) 0.029(3)
C85 0.132(5) 0.099(4) 0.067(3) 0.023(3) 0.004(3) -0.014(4)
C86 0.098(4) 0.148(6) 0.064(3) -0.001(3) 0.032(3) 0.003(4)
C87 0.126(5) 0.098(4) 0.075(4) -0.033(3) 0.000(3) 0.024(3)
C88 0.094(4) 0.073(3) 0.097(4) -0.004(3) 0.000(3) -0.028(3)
C89 0.072(3) 0.140(6) 0.114(5) -0.009(4) 0.015(3) 0.007(3)

loop_
_atom_type_symbol
_atom_type_description
_atom_type_scat_dispersion_real
_atom_type_scat_dispersion_imag
_atom_type_scat_source
C C 0.0033 0.0016 'International Tables Vol C Tables 4.2.6.8 and 6.1.1.4'
H H 0.0000 0.0000 'International Tables Vol C Tables 4.2.6.8 and 6.1.1.4'
N N 0.0061 0.0033 'International Tables Vol C Tables 4.2.6.8 and 6.1.1.4'
O O 0.0106 0.0060 'International Tables Vol C Tables 4.2.6.8 and 6.1.1.4'
P P 0.1023 0.0942 'International Tables Vol C Tables 4.2.6.8 and 6.1.1.4'
Mo Mo -1.6832 0.6857 'International Tables Vol C Tables 4.2.6.8 and 6.1.1.4'

loop_
_geom_angle_atom_site_label_1
_geom_angle_atom_site_label_2
_geom_angle_atom_site_label_3
_geom_angle
_geom_angle_site_symmetry_1
_geom_angle_site_symmetry_3
_geom_angle_publ_flag
C13 Mo1 C12 83.88(15) . . ?
C13 Mo1 C11 82.95(15) . . ?
C12 Mo1 C11 166.81(16) . . ?
C13 Mo1 N1 178.25(12) . . ?
C12 Mo1 N1 96.82(12) . . ?
C11 Mo1 N1 96.37(12) . . ?
C13 Mo1 P1 93.18(11) . . ?
C12 Mo1 P1 90.04(9) . . ?
C11 Mo1 P1 90.00(9) . . ?
N1 Mo1 P1 88.43(7) . . ?
C13 Mo1 P2 93.16(11) . . ?
C12 Mo1 P2 89.79(9) . . ?
C11 Mo1 P2 91.62(9) . . ?
N1 Mo1 P2 85.24(7) . . ?
P1 Mo1 P2 173.60(3) . . ?
C23 Mo2 C22 85.30(18) . . ?
C23 Mo2 C21 84.11(16) . . ?
C22 Mo2 C21 167.61(16) . . ?
C23 Mo2 N2 173.85(13) . . ?
C22 Mo2 N2 98.50(16) . . ?
C21 Mo2 N2 92.61(13) . . ?
C23 Mo2 P3 89.07(12) . . ?
C22 Mo2 P3 90.82(10) . . ?
C21 Mo2 P3 95.42(10) . . ?
N2 Mo2 P3 86.05(7) . . ?
C23 Mo2 P4 96.76(12) . . ?
C22 Mo2 P4 87.50(10) . . ?
C21 Mo2 P4 87.38(10) . . ?
N2 Mo2 P4 88.27(7) . . ?
P3 Mo2 P4 173.78(3) . . ?
C34 P1 C37 99.36(18) . . ?
C34 P1 C31 111.8(2) . . ?
C37 P1 C31 98.87(18) . . ?
C34 P1 Mo1 114.75(13) . . ?
C37 P1 Mo1 115.55(14) . . ?
C31 P1 Mo1 114.54(14) . . ?
C46 P2 C40 104.5(2) . . ?
C46 P2 C43 100.68(18) . . ?
C40 P2 C43 101.6(2) . . ?
C46 P2 Mo1 116.38(13) . . ?
C40 P2 Mo1 117.74(14) . . ?
C43 P2 Mo1 113.62(11) . . ?
C61 P3 C64 99.70(19) . . ?
C61 P3 C67 100.9(2) . . ?
C64 P3 C67 108.2(2) . . ?
C61 P3 Mo2 116.17(14) . . ?
C64 P3 Mo2 114.57(13) . . ?
C67 P3 Mo2 115.37(13) . . ?
C73 P4 C76 106.5(3) . . ?
C73 P4 C70 102.4(3) . . ?
C76 P4 C70 100.1(2) . . ?
C73 P4 Mo2 115.58(17) . . ?
C76 P4 Mo2 116.16(17) . . ?
C70 P4 Mo2 114.05(14) . . ?
C49 N1 Mo1 178.4(3) . . ?
C79 N2 Mo2 177.4(3) . . ?
O11 C11 Mo1 172.7(4) . . ?
O12 C12 Mo1 172.5(4) . . ?
O13 C13 Mo1 179.7(4) . . ?
O21 C21 Mo2 173.1(3) . . ?
O22 C22 Mo2 173.0(4) . . ?
O23 C23 Mo2 177.0(4) . . ?
C32 C31 C33 111.2(4) . . ?
C32 C31 P1 115.2(3) . . ?
C33 C31 P1 118.8(3) . . ?
C36 C34 C35 110.4(4) . . ?
C36 C34 P1 118.6(3) . . ?
C35 C34 P1 113.0(3) . . ?
C38 C37 C39 111.3(4) . . ?
C38 C37 P1 110.6(3) . . ?
C39 C37 P1 111.5(3) . . ?
C42 C40 C41 110.9(3) . . ?
C42 C40 P2 117.7(3) . . ?
C41 C40 P2 117.0(3) . . ?
C44 C43 C45 110.5(3) . . ?
C44 C43 P2 114.4(3) . . ?
C45 C43 P2 117.0(3) . . ?
C47 C46 C48 111.9(4) . . ?
C47 C46 P2 113.6(3) . . ?
C48 C46 P2 109.0(3) . . ?
N1 C49 C50 179.1(4) . . ?
C49 C50 C51 109.6(3) . . ?
C49 C50 C52 108.7(3) . . ?
C51 C50 C52 110.8(4) . . ?
C49 C50 C53 109.5(3) . . ?
C51 C50 C53 109.0(3) . . ?
C52 C50 C53 109.1(3) . . ?
C50 C51 C54 109.0(3) . . ?
C50 C52 C56 108.3(3) . . ?
C50 C53 C58 107.8(3) . . ?
C55 C54 C59 109.4(4) . . ?
C55 C54 C51 108.7(5) . . ?
C59 C54 C51 108.4(5) . . ?
C56 C55 C54 111.0(4) . . ?
C57 C56 C55 111.2(5) . . ?
C57 C56 C52 110.1(4) . . ?
C55 C56 C52 106.9(5) . . ?
C56 C57 C58 110.2(4) . . ?
C57 C58 C59 110.8(5) . . ?
C57 C58 C53 109.5(4) . . ?
C59 C58 C53 110.1(4) . . ?
C58 C59 C54 110.1(4) . . ?
C63 C61 C62 111.3(4) . . ?
C63 C61 P3 110.6(3) . . ?
C62 C61 P3 110.0(3) . . ?
C66 C64 C65 110.3(4) . . ?
C66 C64 P3 114.0(3) . . ?
C65 C64 P3 117.8(3) . . ?
C69 C67 C68 109.9(4) . . ?
C69 C67 P3 112.4(3) . . ?
C68 C67 P3 118.6(3) . . ?
C71 C70 C72 111.2(4) . . ?
C71 C70 P4 111.3(3) . . ?
C72 C70 P4 119.8(3) . . ?
C74 C73 C75 114.0(5) . . ?
C74 C73 P4 120.3(4) . . ?
C75 C73 P4 115.9(4) . . ?
C78 C76 C77 110.6(5) . . ?
C78 C76 P4 111.8(4) . . ?
C77 C76 P4 110.7(3) . . ?
N2 C79 C80 179.6(4) . . ?
C79 C80 C82 109.3(3) . . ?
C79 C80 C81 109.2(3) . . ?
C82 C80 C81 110.1(4) . . ?
C79 C80 C83 109.7(3) . . ?
C82 C80 C83 110.0(4) . . ?
C81 C80 C83 108.4(4) . . ?
C80 C81 C84 108.7(3) . . ?
C80 C82 C86 108.9(4) . . ?
C80 C83 C88 109.4(4) . . ?
C85 C84 C89 113.7(5) . . ?
C85 C84 C81 105.9(5) . . ?
C89 C84 C81 105.7(5) . . ?
C84 C85 C86 112.8(4) . . ?
C87 C86 C85 112.4(5) . . ?
C87 C86 C82 107.7(5) . . ?
C85 C86 C82 105.6(5) . . ?
C86 C87 C88 112.0(4) . . ?
C89 C88 C87 113.0(5) . . ?
C89 C88 C83 106.2(5) . . ?
C87 C88 C83 106.1(5) . . ?
C84 C89 C88 112.3(5) . . ?

loop_
_geom_bond_atom_site_label_1
_geom_bond_atom_site_label_2
_geom_bond_distance
_geom_bond_site_symmetry_2
_geom_bond_publ_flag
Mo1 C13 1.932(4) . ?
Mo1 C12 2.021(4) . ?
Mo1 C11 2.021(4) . ?
Mo1 N1 2.220(3) . ?
Mo1 P1 2.5253(8) . ?
Mo1 P2 2.5262(8) . ?
Mo2 C23 1.939(4) . ?
Mo2 C22 1.997(4) . ?
Mo2 C21 2.010(4) . ?
Mo2 N2 2.221(3) . ?
Mo2 P3 2.5262(9) . ?
Mo2 P4 2.5303(10) . ?
P1 C34 1.863(4) . ?
P1 C37 1.866(4) . ?
P1 C31 1.881(4) . ?
P2 C46 1.845(4) . ?
P2 C40 1.870(4) . ?
P2 C43 1.875(4) . ?
P3 C61 1.867(4) . ?
P3 C64 1.869(4) . ?
P3 C67 1.880(4) . ?
P4 C73 1.860(5) . ?
P4 C76 1.863(4) . ?
P4 C70 1.879(4) . ?
O11 C11 1.147(4) . ?
O12 C12 1.144(4) . ?
O13 C13 1.170(4) . ?
O21 C21 1.158(4) . ?
O22 C22 1.156(5) . ?
O23 C23 1.162(4) . ?
N1 C49 1.140(4) . ?
N2 C79 1.139(4) . ?
C31 C32 1.474(6) . ?
C31 C33 1.513(6) . ?
C34 C36 1.510(6) . ?
C34 C35 1.515(6) . ?
C37 C38 1.531(6) . ?
C37 C39 1.532(5) . ?
C40 C42 1.458(5) . ?
C40 C41 1.546(6) . ?
C43 C44 1.492(5) . ?
C43 C45 1.539(5) . ?
C46 C47 1.505(7) . ?
C46 C48 1.558(7) . ?
C49 C50 1.471(5) . ?
C50 C51 1.521(5) . ?
C50 C52 1.522(5) . ?
C50 C53 1.531(5) . ?
C51 C54 1.551(6) . ?
C52 C56 1.565(6) . ?
C53 C58 1.549(6) . ?
C54 C55 1.506(8) . ?
C54 C59 1.507(8) . ?
C55 C56 1.500(8) . ?
C56 C57 1.470(7) . ?
C57 C58 1.480(7) . ?
C58 C59 1.484(7) . ?
C61 C63 1.516(6) . ?
C61 C62 1.535(6) . ?
C64 C66 1.523(6) . ?
C64 C65 1.527(6) . ?
C67 C69 1.520(7) . ?
C67 C68 1.522(6) . ?
C70 C71 1.504(6) . ?
C70 C72 1.529(6) . ?
C73 C74 1.404(7) . ?
C73 C75 1.531(7) . ?
C76 C78 1.516(7) . ?
C76 C77 1.531(7) . ?
C79 C80 1.473(5) . ?
C80 C82 1.502(6) . ?
C80 C81 1.519(5) . ?
C80 C83 1.524(5) . ?
C81 C84 1.597(7) . ?
C82 C86 1.575(7) . ?
C83 C88 1.581(7) . ?
C84 C85 1.462(8) . ?
C84 C89 1.476(7) . ?
C85 C86 1.486(8) . ?
C86 C87 1.480(8) . ?
C87 C88 1.482(9) . ?
C88 C89 1.477(7) . ?
